data_9007284
loop_
_publ_author_name
'Majzlan J'
'Stevens R'
'Boerio-Goates J'
'Woodfield B F'
'Navrotsky A'
'Burns P C'
'Crawford M K'
'Amos T G'

_publ_section_title
;Thermodynamic properties, low-temperature heat-capacity anomalies, and
 single-crystal X-ray refinement of hydronium jarosite, (H3O)Fe3(SO4)2(OH)6
 Note: Single-crystal X-ray diffraction refinement
;
_journal_name_full 'Physics and Chemistry of Minerals'
_journal_page_first 518
_journal_page_last 531
_journal_paper_doi 10.1007/s00269-004-0405-z
_journal_volume 31
_journal_year 2004
_chemical_formula_sum 'Fe2.919 H6 O14.905 S2'
_chemical_name_mineral 'Hydronium jarosite'
_space_group_IT_number 166
_symmetry_space_group_name_Hall '-R 3 2"'
_symmetry_space_group_name_H-M 'R -3 m :H'
_cell_angle_alpha 90
_cell_angle_beta 90
_cell_angle_gamma 120
_cell_length_a 7.3559
_cell_length_b 7.3559
_cell_length_c 17.0186
_cell_volume 797.491
_cell_formula_units_Z 3
_cod_depositor_comments
;
  Z value inserted according to given formula.
                               Miguel.
;
_cod_original_sg_symbol_H-M 'R -3 m'
_cod_original_formula_sum 'S2 Fe2.919 O14.905 H6'
_cod_database_code 9007284

loop_
_symmetry_equiv_pos_as_xyz
x,y,z
2/3+x,1/3+y,1/3+z
1/3+x,2/3+y,2/3+z
x,x-y,z
2/3+x,1/3+x-y,1/3+z
1/3+x,2/3+x-y,2/3+z
y,x,-z
2/3+y,1/3+x,1/3-z
1/3+y,2/3+x,2/3-z
-x+y,y,z
2/3-x+y,1/3+y,1/3+z
1/3-x+y,2/3+y,2/3+z
-x,-x+y,-z
2/3-x,1/3-x+y,1/3-z
1/3-x,2/3-x+y,2/3-z
-y,-x,z
2/3-y,1/3-x,1/3+z
1/3-y,2/3-x,2/3+z
x-y,-y,-z
2/3+x-y,1/3-y,1/3-z
1/3+x-y,2/3-y,2/3-z
y,-x+y,-z
2/3+y,1/3-x+y,1/3-z
1/3+y,2/3-x+y,2/3-z
-x+y,-x,z
2/3-x+y,1/3-x,1/3+z
1/3-x+y,2/3-x,2/3+z
-x,-y,-z
2/3-x,1/3-y,1/3-z
1/3-x,2/3-y,2/3-z
-y,x-y,z
2/3-y,1/3+x-y,1/3+z
1/3-y,2/3+x-y,2/3+z
x-y,x,-z
2/3+x-y,1/3+x,1/3-z
1/3+x-y,2/3+x,2/3-z

loop_
_atom_site_label
_atom_site_fract_x
_atom_site_fract_y
_atom_site_fract_z
_atom_site_occupancy
_atom_site_U_iso_or_equiv
S 0.00000 0.00000 0.30780 1.00000 0.01200
Fe 0.16667 -0.16667 -0.16667 0.97300 0.01300
O1 0.00000 0.00000 0.39360 1.00000 0.01800
O2 0.22390 -0.22390 -0.05500 1.00000 0.01800
O3 0.12700 -0.12700 0.13510 1.00000 0.01900
O4 0.00000 0.00000 0.00000 0.90500 0.03200
H 0.16600 -0.16600 0.11600 1.00000 ?

loop_
_cod_related_entry_id
_cod_related_entry_database
_cod_related_entry_code
1 AMCSD 0008875
2 AMCSD 0008877

loop_
_[local]_alternative_name_id
_[local]_alternative_name_type
_[local]_alternative_name_source
_[local]_alternative_name_source_id
_[local]_alternative_name_value
1 mineral AMCSD 0008875 "Hydronium jarosite"
2 mineral AMCSD 0008877 "Hydroniumjarosite"

_database_code_amcsd 0008875
